data_2205945
loop_
_publ_author_name
'Wu, Wen-Yuan'
'Liang, Xiao-Qiang'
'Li, Yi-Zhi'

_publ_section_title
;
CoZn~2~(PO~4~)~2~.4H~2~O, a cobalt-doped modification of hopeite
;
_journal_issue 6
_journal_name_full 'Acta Crystallographica, Section E'
_journal_page_first i105
_journal_page_last i107
_journal_paper_doi 10.1107/S1600536805014078
_journal_volume 61
_journal_year 2005
_chemical_formula_iupac 'Co Zn2 (P O4)2, 4H2 O'
_chemical_formula_moiety 'Co H8 O12 P2 Zn2'
_chemical_formula_sum 'Co H8 O12 P2 Zn2'
_chemical_formula_weight 451.67
_chemical_name_systematic
;
cobalt zinc phosphate tetrahydrate
;
_space_group_IT_number 62
_space_group_name_Hall '-P 2ac 2n'
_space_group_name_H-M_alt 'P n m a'
_symmetry_cell_setting orthorhombic
_symmetry_space_group_name_Hall '-P 2ac 2n'
_symmetry_space_group_name_H-M 'P n m a'
_atom_sites_solution_hydrogens geom
_atom_sites_solution_primary direct
_atom_sites_solution_secondary difmap
_audit_creation_method SHELXL-97
_cell_angle_alpha 90.00
_cell_angle_beta 90.00
_cell_angle_gamma 90.00
_cell_formula_units_Z 4
_cell_length_a 10.568(7)
_cell_length_b 18.258(13)
_cell_length_c 5.025(4)
_cell_measurement_reflns_used 715
_cell_measurement_temperature 293(2)
_cell_measurement_theta_max 27.588
_cell_measurement_theta_min 3.856
_cell_volume 969.5(12)
_computing_cell_refinement SMART
_computing_data_collection 'SMART (Bruker, 2000)'
_computing_data_reduction 'SAINT-Plus (Bruker, 2000)'
_computing_molecular_graphics 'SHELXTL and DIAMOND (Brandenburg, 1999)'
_computing_publication_material SHELXTL
_computing_structure_refinement SHELXTL
_computing_structure_solution 'SHELXTL (Bruker, 2000)'
_diffrn_ambient_temperature 293(2)
_diffrn_measured_fraction_theta_full 0.999
_diffrn_measured_fraction_theta_max 0.999
_diffrn_measurement_device_type 'Bruker SMART APEX CCD'
_diffrn_measurement_method '\f and \w'
_diffrn_radiation_monochromator graphite
_diffrn_radiation_source 'fine-focus sealed tube'
_diffrn_radiation_type MoK\a
_diffrn_radiation_wavelength 0.71073
_diffrn_reflns_av_R_equivalents 0.0334
_diffrn_reflns_av_sigmaI/netI 0.0312
_diffrn_reflns_limit_h_max 10
_diffrn_reflns_limit_h_min -12
_diffrn_reflns_limit_k_max 22
_diffrn_reflns_limit_k_min -22
_diffrn_reflns_limit_l_max 6
_diffrn_reflns_limit_l_min -5
_diffrn_reflns_number 4659
_diffrn_reflns_theta_full 25.99
_diffrn_reflns_theta_max 25.99
_diffrn_reflns_theta_min 2.23
_exptl_absorpt_coefficient_mu 6.991
_exptl_absorpt_correction_T_max 0.50
_exptl_absorpt_correction_T_min 0.35
_exptl_absorpt_correction_type multi-scan
_exptl_absorpt_process_details '(SADABS; Bruker, 2000)'
_exptl_crystal_colour purple
_exptl_crystal_density_diffrn 3.094
_exptl_crystal_density_method 'not measured'
_exptl_crystal_description rod
_exptl_crystal_F_000 884
_exptl_crystal_size_max 0.32
_exptl_crystal_size_mid 0.12
_exptl_crystal_size_min 0.10
_refine_diff_density_max 0.912
_refine_diff_density_min -0.997
_refine_ls_extinction_method none
_refine_ls_goodness_of_fit_ref 1.075
_refine_ls_hydrogen_treatment constr
_refine_ls_matrix_type full
_refine_ls_number_parameters 83
_refine_ls_number_reflns 984
_refine_ls_number_restraints 0
_refine_ls_restrained_S_all 1.075
_refine_ls_R_factor_all 0.0398
_refine_ls_R_factor_gt 0.0322
_refine_ls_shift/su_max 0.000
_refine_ls_shift/su_mean 0.000
_refine_ls_structure_factor_coef Fsqd
_refine_ls_weighting_details 'w = 1/[\s^2^(Fo^2^)+(0.0457P)^2^] where P = (Fo^2^+2Fc^2^)/3'
_refine_ls_weighting_scheme calc
_refine_ls_wR_factor_gt 0.0761
_refine_ls_wR_factor_ref 0.0772
_reflns_number_gt 805
_reflns_number_total 984
_reflns_threshold_expression I>2\s(I)
_cod_data_source_file hb6192.cif
_cod_depositor_comments
;
The following automatic conversions were performed:
'_symmetry_cell_setting' value 'Orthorhombic' changed to 'orthorhombic'
according to '/home/saulius/struct/CIF-dictionaries/cif_core.dic'
dictionary named 'cif_core.dic' version 2.4.1 from 2010-06-29.

Automatic conversion script
Id: cif_fix_enum 1527 2010-12-29 10:47:43Z saulius 
;
_cod_database_code 2205945

loop_
_symmetry_equiv_pos_as_xyz
'x, y, z'
'-x+1/2, -y, z+1/2'
'-x, y+1/2, -z'
'x+1/2, -y+1/2, -z+1/2'
'-x, -y, -z'
'x-1/2, y, -z-1/2'
'x, -y-1/2, z'
'-x-1/2, y-1/2, z-1/2'

loop_
_atom_site_label
_atom_site_fract_x
_atom_site_fract_y
_atom_site_fract_z
_atom_site_U_iso_or_equiv
_atom_site_adp_type
_atom_site_calc_flag
_atom_site_refinement_flags
_atom_site_occupancy
_atom_site_type_symbol
Co1 0.76209(7) 0.7500 0.43110(15) 0.0113(2) Uani d S 1 Co
Zn1 1.14254(5) 0.50072(2) 0.20712(10) 0.01369(17) Uani d . 1 Zn
P1 0.89706(11) 0.59435(5) 0.2749(2) 0.0117(3) Uani d . 1 P
O1 0.8602(3) 0.67265(16) 0.2154(6) 0.0208(7) Uani d . 1 O
O2 1.0244(3) 0.57866(15) 0.1428(7) 0.0191(7) Uani d . 1 O
O3 1.0998(3) 0.42052(17) 0.4298(8) 0.0272(8) Uani d . 1 O
O4 1.1988(3) 0.45965(16) -0.1408(6) 0.0152(6) Uani d . 1 O
O1W 0.8936(4) 0.7500 0.7413(8) 0.0184(10) Uani d S 1 O
H1W 0.8724 0.7801 0.8538 0.028 Uiso calc R 1 H
O2W 0.6159(5) 0.7500 0.1516(10) 0.0277(11) Uani d S 1 O
H2W 0.5714 0.7871 0.1097 0.042 Uiso d R 1 H
O3W 0.6643(3) 0.66989(19) 0.6645(7) 0.0264(8) Uani d . 1 O
H3W1 0.6520 0.6263 0.5604 0.040 Uiso d R 1 H
H3W2 0.7135 0.6583 0.8199 0.040 Uiso d R 1 H

loop_
_atom_site_aniso_label
_atom_site_aniso_U_11
_atom_site_aniso_U_22
_atom_site_aniso_U_33
_atom_site_aniso_U_12
_atom_site_aniso_U_13
_atom_site_aniso_U_23
Co1 0.0152(4) 0.0074(4) 0.0113(4) 0.000 0.0012(3) 0.000
Zn1 0.0181(3) 0.0096(3) 0.0134(3) 0.00020(16) 0.00023(18) 0.0009(2)
P1 0.0189(6) 0.0037(5) 0.0124(6) -0.0013(4) -0.0005(4) 0.0006(4)
O1 0.038(2) 0.0069(14) 0.0173(17) 0.0069(13) 0.0061(13) 0.0030(13)
O2 0.0162(16) 0.0079(13) 0.033(2) 0.0002(11) 0.0029(14) 0.0066(13)
O3 0.0316(19) 0.0171(16) 0.033(2) 0.0051(13) -0.0118(17) 0.0090(15)
O4 0.0167(15) 0.0158(14) 0.0130(15) -0.0039(11) 0.0037(11) -0.0032(13)
O1W 0.021(2) 0.018(2) 0.016(2) 0.000 0.0006(19) 0.000
O2W 0.020(3) 0.035(3) 0.028(3) 0.000 -0.005(2) 0.000
O3W 0.030(2) 0.0267(18) 0.0229(17) -0.0048(14) -0.0003(14) -0.0009(15)

loop_
_atom_type_symbol
_atom_type_description
_atom_type_scat_dispersion_real
_atom_type_scat_dispersion_imag
_atom_type_scat_source
O O 0.0106 0.0060 'International Tables Vol C Tables 4.2.6.8 and 6.1.1.4'
H H 0.0000 0.0000 'International Tables Vol C Tables 4.2.6.8 and 6.1.1.4'
P P 0.1023 0.0942 'International Tables Vol C Tables 4.2.6.8 and 6.1.1.4'
Co Co 0.3494 0.9721 'International Tables Vol C Tables 4.2.6.8 and 6.1.1.4'
Zn Zn 0.2839 1.4301 'International Tables Vol C Tables 4.2.6.8 and 6.1.1.4'

loop_
_geom_angle_atom_site_label_1
_geom_angle_atom_site_label_2
_geom_angle_atom_site_label_3
_geom_angle_site_symmetry_1
_geom_angle_site_symmetry_3
_geom_angle
_geom_angle_publ_flag
O1 Co1 O1 . 7_575 86.55(19) ?
O1 Co1 O2W . . 91.05(15) ?
O1 Co1 O2W 7_575 . 91.05(15) ?
O1 Co1 O1W . . 93.32(14) ?
O1 Co1 O1W 7_575 . 93.32(14) ?
O2W Co1 O1W . . 174.0(2) ?
O1 Co1 O3W . . 93.59(14) ?
O1 Co1 O3W 7_575 . 178.29(14) ?
O2W Co1 O3W . . 90.65(15) ?
O1W Co1 O3W . . 84.97(14) ?
O1 Co1 O3W . 7_575 178.29(14) ?
O1 Co1 O3W 7_575 7_575 93.59(14) ?
O2W Co1 O3W . 7_575 90.65(15) ?
O1W Co1 O3W . 7_575 84.97(14) ?
O3W Co1 O3W . 7_575 86.2(2) ?
O3 Zn1 O2 . . 121.10(15) ?
O3 Zn1 O4 . 2_765 104.83(14) ?
O2 Zn1 O4 . 2_765 110.16(14) ?
O3 Zn1 O4 . . 107.33(15) ?
O2 Zn1 O4 . . 108.98(14) ?
O4 Zn1 O4 2_765 . 102.91(9) ?
O3 P1 O1 5_766 . 111.73(18) ?
O3 P1 O2 5_766 . 112.0(2) ?
O1 P1 O2 . . 108.58(17) ?
O3 P1 O4 5_766 5_765 108.89(19) ?
O1 P1 O4 . 5_765 110.10(19) ?
O2 P1 O4 . 5_765 105.38(18) ?
P1 O1 Co1 . . 132.38(19) y
P1 O2 Zn1 . . 129.70(19) y
P1 O3 Zn1 5_766 . 135.5(2) y
P1 O4 Zn1 5_765 2_764 127.74(18) y
P1 O4 Zn1 5_765 . 114.91(17) y
Zn1 O4 Zn1 2_764 . 116.98(15) y

loop_
_geom_bond_atom_site_label_1
_geom_bond_atom_site_label_2
_geom_bond_site_symmetry_2
_geom_bond_distance
_geom_bond_publ_flag
Co1 O1 . 2.060(3) y
Co1 O1 7_575 2.060(3) ?
Co1 O2W . 2.088(5) y
Co1 O1W . 2.088(5) y
Co1 O3W . 2.140(4) y
Co1 O3W 7_575 2.140(4) ?
Zn1 O3 . 1.897(4) y
Zn1 O2 . 1.920(3) y
Zn1 O4 2_765 1.980(3) y
Zn1 O4 . 1.993(3) y
P1 O3 5_766 1.509(4) y
P1 O1 . 1.512(3) y
P1 O2 . 1.528(3) y
P1 O4 5_765 1.566(3) y
O3 P1 5_766 1.509(4) ?
O4 P1 5_765 1.566(3) ?
O4 Zn1 2_764 1.980(3) ?

loop_
_geom_hbond_atom_site_label_D
_geom_hbond_atom_site_label_H
_geom_hbond_atom_site_label_A
_geom_hbond_site_symmetry_A
_geom_hbond_distance_DH
_geom_hbond_distance_HA
_geom_hbond_distance_DA
_geom_hbond_angle_DHA
O1W H1W O1 7_576 0.82 2.01 2.792(5) 158
O2W H2W O1 4_465 0.85 2.51 3.122(6) 130
O3W H3W1 O2 6_556 0.96 1.90 2.710(5) 140
O3W H3W2 O1 1_556 0.96 2.53 3.457(5) 161
